data_7133923
loop_
_publ_author_name
'Yoneda, Akira'
'Watanabe, Taito'
'Kosugi, Kento'
'Takahara, Teppei'
'Kusaka, Shinpei'
'Matsuda, Ryotaro'
'Saga, Yutaka'
'Kambe, Tetsuya'
'Kondo, Mio'
'Masaoka, Shigeyuki'

_publ_section_title
;
 Development of a Ru-porphyrin-based supramolecular framework catalyst for
 styrene epoxidation.
;
_journal_issue 94
_journal_name_full 'Chemical communications (Cambridge, England)'
_journal_page_first 13939
_journal_page_last 13942
_journal_paper_doi 10.1039/d4cc03868a
_journal_volume 60
_journal_year 2024
_chemical_formula_moiety 'C125 H92 N4 O2 Ru'
_chemical_formula_sum 'C125 H92 N4 O2 Ru'
_chemical_formula_weight 1783.09
_chemical_name_systematic aquacarbonyl(5,10,15,20-tetrakis(4-(7-tert-butyl)-pyrene-2-yl)phenyl)porphyrinato)ruthenium(II)
_space_group_crystal_system triclinic
_space_group_IT_number 2
_space_group_name_Hall '-P 1'
_space_group_name_H-M_alt 'P -1'
_atom_sites_solution_hydrogens geom
_atom_sites_solution_primary iterative
_audit_block_doi 10.5517/ccdc.csd.cc2kh6s2
_audit_creation_date 2024-10-21
_audit_creation_method
;
Olex2 1.3
(compiled 2020.11.12 svn.r5f609507 for OlexSys, GUI svn.r6408)
;
_audit_update_record
;
2024-10-21 deposited with the CCDC.	2024-10-29 downloaded from the CCDC.
;
_cell_angle_alpha 112.717(5)
_cell_angle_beta 94.736(5)
_cell_angle_gamma 95.806(5)
_cell_formula_units_Z 1
_cell_length_a 7.8860(6)
_cell_length_b 16.7298(10)
_cell_length_c 19.9827(10)
_cell_measurement_reflns_used 4599
_cell_measurement_temperature 122.8(6)
_cell_measurement_theta_max 24.4620
_cell_measurement_theta_min 2.0490
_cell_volume 2398.0(3)
_computing_cell_refinement 'CrysAlisPro 1.171.41.112a (Rigaku OD, 2021)'
_computing_data_collection 'CrysAlisPro 1.171.41.112a (Rigaku OD, 2021)'
_computing_data_reduction 'CrysAlisPro 1.171.41.112a (Rigaku OD, 2021)'
_computing_molecular_graphics 'Olex2 1.3 (Dolomanov et al., 2009)'
_computing_publication_material 'Olex2 1.3 (Dolomanov et al., 2009)'
_computing_structure_refinement 'SHELXL 2018/3 (Sheldrick, 2015)'
_computing_structure_solution 'olex2.solve 1.3 (Bourhis et al., 2015)'
_diffrn_ambient_temperature 123.15
_diffrn_detector_area_resol_mean 10.0000
_diffrn_detector_type HyPix
_diffrn_measured_fraction_theta_full 0.998
_diffrn_measured_fraction_theta_max 0.998
_diffrn_measurement_details
;
List of Runs (angles in degrees, time in seconds):

  # Type    Start    End  Width  t~exp~   \w     \q     \k     \f   Frames
#--------------------------------------------------------------------------
  1  \w      8.00  37.00   0.50  230.00    --   10.88-107.00 -49.00   58
  2  \w    -55.00  -1.00   0.50  230.00    --  -12.67 107.00  48.00  108
  3  \w    -16.00  50.00   0.50  230.00    --   10.88 -99.00 150.00  132
  4  \w     -2.00  84.00   0.50  230.00    --   10.88  38.00 120.00  172
  5  \w    -63.00  40.00   0.50  230.00    --   10.88 -77.00-120.00  206
  6  \w     -6.00  80.00   0.50  230.00    --   10.88  57.00   0.00  172
  7  \w    -73.00 -46.00   0.50  230.00    --  -12.67-178.00-120.00   54
  8  \w    -72.00 -47.00   0.50  230.00    --  -12.67-178.00 -30.00   50
  9  \w    -87.00 -62.00   0.50  230.00    --  -12.67-178.00-150.00   50
 10  \w     -7.00  27.00   0.50  230.00    --  -12.67 -99.00 -60.00   68
;
_diffrn_measurement_device 'four-circle diffractometer'
_diffrn_measurement_device_type 'XtaLAB Synergy R, HyPix'
_diffrn_measurement_method '\w scans'
_diffrn_radiation_type MoK\a
_diffrn_radiation_wavelength 0.71073
_diffrn_reflns_av_R_equivalents 0.1580
_diffrn_reflns_av_unetI/netI 0.1864
_diffrn_reflns_Laue_measured_fraction_full 0.998
_diffrn_reflns_Laue_measured_fraction_max 0.998
_diffrn_reflns_limit_h_max 9
_diffrn_reflns_limit_h_min -9
_diffrn_reflns_limit_k_max 19
_diffrn_reflns_limit_k_min -19
_diffrn_reflns_limit_l_max 23
_diffrn_reflns_limit_l_min -23
_diffrn_reflns_number 26546
_diffrn_reflns_point_group_measured_fraction_full 0.998
_diffrn_reflns_point_group_measured_fraction_max 0.998
_diffrn_reflns_theta_full 25.053
_diffrn_reflns_theta_max 25.053
_diffrn_reflns_theta_min 2.050
_exptl_absorpt_coefficient_mu 0.220
_exptl_absorpt_correction_T_max 1.000
_exptl_absorpt_correction_T_min 0.825
_exptl_absorpt_correction_type gaussian
_exptl_absorpt_process_details
;
CrysAlisPro 1.171.41.112a (Rigaku Oxford Diffraction, 2021)
Numerical absorption correction based on gaussian integration over
a multifaceted crystal model
Empirical absorption correction using spherical harmonics,
implemented in SCALE3 ABSPACK scaling algorithm.
;
_exptl_crystal_colour 'dark red'
_exptl_crystal_colour_modifier dark
_exptl_crystal_colour_primary red
_exptl_crystal_density_diffrn 1.235
_exptl_crystal_description needle
_exptl_crystal_F_000 930
_exptl_crystal_recrystallization_method 'slow evaporation of chloroform and MeCN solution, then dry'
_exptl_crystal_size_max 0.15
_exptl_crystal_size_mid 0.06
_exptl_crystal_size_min 0.03
_refine_diff_density_max 0.785
_refine_diff_density_min -0.368
_refine_diff_density_rms 0.070
_refine_ls_extinction_method none
_refine_ls_goodness_of_fit_ref 0.948
_refine_ls_hydrogen_treatment constr
_refine_ls_matrix_type full
_refine_ls_number_parameters 604
_refine_ls_number_reflns 8493
_refine_ls_number_restraints 25
_refine_ls_restrained_S_all 0.948
_refine_ls_R_factor_all 0.1569
_refine_ls_R_factor_gt 0.0638
_refine_ls_shift/su_max 0.000
_refine_ls_shift/su_mean 0.000
_refine_ls_structure_factor_coef Fsqd
_refine_ls_weighting_details 'w=1/[\s^2^(Fo^2^)+(0.0477P)^2^] where P=(Fo^2^+2Fc^2^)/3'
_refine_ls_weighting_scheme calc
_refine_ls_wR_factor_gt 0.1149
_refine_ls_wR_factor_ref 0.1417
_reflns_Friedel_coverage 0.000
_reflns_number_gt 4424
_reflns_number_total 8493
_reflns_threshold_expression 'I > 2\s(I)'
_cod_data_source_file d4cc03868a2.cif
_cod_data_source_block rubppycoh2o
_cod_depositor_comments 'Adding full bibliography for 7133922--7133923.cif.'
_cod_database_code 7133923
_shelx_shelxl_version_number 2018/3
_shelx_space_group_comment
;
The symmetry employed for this shelxl refinement is uniquely defined
by the following loop, which should always be used as a source of
symmetry information in preference to the above space-group names.
They are only intended as comments.
;
_shelx_estimated_absorpt_t_max 0.993
_shelx_estimated_absorpt_t_min 0.968
_olex2_refinement_description
;
1. Fixed Uiso
 At 1.2 times of:
  All C(H) groups
 At 1.5 times of:
  All C(H,H,H) groups
2. Restrained distances
 C35B-C37B
 2.228 with sigma of 0.04
3. Uiso/Uaniso restraints and constraints
C34: within 2A with sigma of 1.6 and sigma for terminal atoms of 3.2 within 2A
C34 \\sim C36B: within 2A with sigma of 1.6 and sigma for terminal atoms of 3.2
within 2A
C34 \\sim C35B: within 2A with sigma of 1.6 and sigma for terminal atoms of 3.2
within 2A
C34 \\sim C37B: within 2A with sigma of 1.6 and sigma for terminal atoms of 3.2
within 2A
Uanis(C34) \\sim Ueq: with sigma of 0.1 and sigma for terminal atoms of 0.2
Uanis(Ru1) = Uanis(O2)
Uanis(C34) = Uanis(C36B) = Uanis(C37B)
Uanis(C36A) = Uanis(C35A) = Uanis(C37A)
Uanis(C34) = Uanis(C36B) = Uanis(C37B) = Uanis(C35B)
Uanis(C1) = Uanis(O1)
4. Others
 Fixed Sof: O1(0.5) O2(0.5) C1(0.5) C35A(0.75) H1A(0.75) H1C(0.75) H1B(0.75)
 C35B(0.25) H3C(0.25) H3B(0.25) H3A(0.25) C36B(0.25) H5B(0.25) H5A(0.25)
 H5C(0.25) C36A(0.75) H20A(0.75) H20C(0.75) H20B(0.75) C37B(0.25) H11A(0.25)
 H11B(0.25) H11C(0.25) C37A(0.75) H12A(0.75) H12B(0.75) H12C(0.75)
5.a Aromatic/amide H refined with riding coordinates:
 C3(H01E), C4(H01B), C8(H00G), C9(H00B), C13(H01D), C14(H00M), C16(H00P),
 C17(H01A), C19(H017), C23(H00S), C24(H01G), C25(H01H), C29(H01J), C30(H01K),
 C31(H01T), C33(H01S), C39(H00W), C40(H012), C42(H00Y), C43(H015), C45(H014),
 C49(H016), C50(H010), C51(H00X), C55(H009), C56(H00F), C57(H01C), C59(H018)
5.b Idealised Me refined as rotating group:
 C35A(H1A,H1C,H1B), C35B(H3C,H3B,H3A), C36B(H5B,H5A,H5C), C36A(H20A,H20C,H20B),
  C37B(H11A,H11B,H11C), C37A(H12A,H12B,H12C), C61(H01O,H01M,H01N), C62(H01Q,
 H01P,H01R), C63(H01L,H01F,H01I)
;
_olex2_submission_special_instructions 'No special instructions were received'
_oxdiff_exptl_absorpt_empirical_details
;
Empirical correction (ABSPACK) includes:
- Absorption correction using spherical harmonics
- Frame scaling
;

loop_
_space_group_symop_operation_xyz
'x, y, z'
'-x, -y, -z'

loop_
_atom_site_label
_atom_site_type_symbol
_atom_site_fract_x
_atom_site_fract_y
_atom_site_fract_z
_atom_site_U_iso_or_equiv
_atom_site_adp_type
_atom_site_occupancy
_atom_site_site_symmetry_order
_atom_site_calc_flag
_atom_site_refinement_flags_posn
_atom_site_refinement_flags_adp
_atom_site_refinement_flags_occupancy
_atom_site_disorder_assembly
_atom_site_disorder_group
Ru1 Ru 0.500000 0.500000 0.000000 0.0342(2) Uani 1 2 d S . P . .
O1 O 0.7222(9) 0.6460(5) 0.1288(4) 0.0476(17) Uani 0.5 1 d . . P A 1
O2 O 0.6835(9) 0.5949(8) 0.0852(6) 0.0342(2) Uani 0.5 1 d . . P B 2
N1 N 0.6866(5) 0.4261(2) -0.04290(19) 0.0300(9) Uani 1 1 d . . . . .
N2 N 0.4538(5) 0.4295(2) 0.06279(18) 0.0289(9) Uani 1 1 d . . . . .
C1 C 0.6352(16) 0.5883(11) 0.0775(10) 0.0476(17) Uani 0.5 1 d . . P A 1
C2 C 0.7771(6) 0.4307(3) -0.0972(2) 0.0316(11) Uani 1 1 d . . . . .
C3 C 0.8794(6) 0.3602(3) -0.1197(2) 0.0380(12) Uani 1 1 d . . . . .
H01E H 0.953611 0.348713 -0.156374 0.046 Uiso 1 1 calc R U . . .
C4 C 0.8493(6) 0.3137(3) -0.0785(2) 0.0400(13) Uani 1 1 d . . . . .
H01B H 0.898583 0.263306 -0.080829 0.048 Uiso 1 1 calc R U . . .
C5 C 0.7281(6) 0.3550(3) -0.0302(2) 0.0333(12) Uani 1 1 d . . . . .
C6 C 0.6611(6) 0.3242(3) 0.0199(2) 0.0312(11) Uani 1 1 d . . . . .
C7 C 0.5323(6) 0.3596(3) 0.0627(2) 0.0270(11) Uani 1 1 d . . . . .
C8 C 0.4666(6) 0.3304(3) 0.1159(2) 0.0312(11) Uani 1 1 d . . . . .
H00G H 0.500687 0.283976 0.127552 0.037 Uiso 1 1 calc R U . . .
C9 C 0.3484(6) 0.3809(3) 0.1459(2) 0.0320(11) Uani 1 1 d . . . . .
H00B H 0.282587 0.376061 0.182286 0.038 Uiso 1 1 calc R U . . .
C10 C 0.3394(6) 0.4437(3) 0.1131(2) 0.0287(11) Uani 1 1 d . . . . .
C11 C 0.2311(6) 0.5078(3) 0.1296(2) 0.0315(11) Uani 1 1 d . . . . .
C12 C 0.7392(6) 0.2513(3) 0.0304(2) 0.0304(11) Uani 1 1 d . . . . .
C13 C 0.9123(6) 0.2649(3) 0.0560(2) 0.0357(12) Uani 1 1 d . . . . .
H01D H 0.980269 0.318588 0.063453 0.043 Uiso 1 1 calc R U . . .
C14 C 0.9883(6) 0.2012(3) 0.0709(2) 0.0338(12) Uani 1 1 d . . . . .
H00M H 1.107422 0.212335 0.088664 0.041 Uiso 1 1 calc R U . . .
C15 C 0.8939(6) 0.1217(3) 0.0603(2) 0.0302(11) Uani 1 1 d . . . . .
C16 C 0.7209(6) 0.1068(3) 0.0313(2) 0.0331(12) Uani 1 1 d . . . . .
H00P H 0.653995 0.052084 0.021543 0.040 Uiso 1 1 calc R U . . .
C17 C 0.6453(6) 0.1702(3) 0.0166(2) 0.0347(12) Uani 1 1 d . . . . .
H01A H 0.527370 0.158311 -0.003209 0.042 Uiso 1 1 calc R U . . .
C18 C 0.9754(6) 0.0609(3) 0.0868(2) 0.0318(11) Uani 1 1 d . . . . .
C19 C 1.1541(6) 0.0704(3) 0.1030(2) 0.0343(12) Uani 1 1 d . . . . .
H017 H 1.223984 0.108356 0.087924 0.041 Uiso 1 1 calc R U . . .
C20 C 1.2337(6) 0.0260(3) 0.1406(2) 0.0313(11) Uani 1 1 d . . . . .
C21 C 1.1303(6) -0.0324(3) 0.1614(2) 0.0314(11) Uani 1 1 d . . . . .
C22 C 0.9499(6) -0.0493(3) 0.1396(2) 0.0328(12) Uani 1 1 d . . . . .
C23 C 0.8781(6) -0.0027(3) 0.1028(2) 0.0344(12) Uani 1 1 d . . . . .
H00S H 0.757525 -0.014516 0.087842 0.041 Uiso 1 1 calc R U . . .
C24 C 1.4153(6) 0.0399(3) 0.1600(3) 0.0384(12) Uani 1 1 d . . . . .
H01G H 1.485898 0.076299 0.143605 0.046 Uiso 1 1 calc R U . . .
C25 C 1.4887(7) 0.0015(3) 0.2017(3) 0.0416(13) Uani 1 1 d . . . . .
H01H H 1.610105 0.011729 0.214096 0.050 Uiso 1 1 calc R U . . .
C26 C 1.3882(7) -0.0532(3) 0.2271(3) 0.0388(12) Uani 1 1 d . . . . .
C27 C 1.2087(7) -0.0716(3) 0.2058(2) 0.0359(12) Uani 1 1 d . . . . .
C28 C 1.1065(7) -0.1266(3) 0.2301(3) 0.0370(12) Uani 1 1 d . . . . .
C29 C 0.9260(7) -0.1471(3) 0.2035(3) 0.0437(13) Uani 1 1 d . . . . .
H01J H 0.856471 -0.187036 0.216719 0.052 Uiso 1 1 calc R U . . .
C30 C 0.8515(7) -0.1113(3) 0.1603(3) 0.0405(13) Uani 1 1 d . . . . .
H01K H 0.731868 -0.127464 0.143302 0.049 Uiso 1 1 calc R U . . .
C31 C 1.4591(7) -0.0891(3) 0.2740(3) 0.0520(15) Uani 1 1 d . . . . .
H01T H 1.579964 -0.077222 0.288352 0.062 Uiso 1 1 calc R U . . .
C32 C 1.3607(8) -0.1412(3) 0.3004(3) 0.0517(15) Uani 1 1 d . . . . .
C33 C 1.1855(8) -0.1590(3) 0.2770(3) 0.0518(15) Uani 1 1 d . . . . .
H01S H 1.116102 -0.195271 0.293863 0.062 Uiso 1 1 calc R U . . .
C34 C 1.4472(9) -0.1799(4) 0.3498(3) 0.0699(18) Uani 1 1 d . U . . .
C35A C 1.5760(13) -0.1100(7) 0.4089(6) 0.092(2) Uani 0.75 1 d . . P C 1
H1A H 1.666320 -0.088932 0.386299 0.137 Uiso 0.75 1 calc R U P C 1
H1C H 1.627440 -0.134616 0.441616 0.137 Uiso 0.75 1 calc R U P C 1
H1B H 1.517603 -0.061106 0.437002 0.137 Uiso 0.75 1 calc R U P C 1
C35B C 1.652(4) -0.1317(15) 0.3857(15) 0.0699(18) Uani 0.25 1 d D U P C 2
H3C H 1.655531 -0.068149 0.409478 0.105 Uiso 0.25 1 calc R U P C 2
H3B H 1.725471 -0.145416 0.346508 0.105 Uiso 0.25 1 calc R U P C 2
H3A H 1.694732 -0.153817 0.421836 0.105 Uiso 0.25 1 calc R U P C 2
C36B C 1.357(5) -0.202(3) 0.397(3) 0.0699(18) Uani 0.25 1 d . U P C 2
H5B H 1.411867 -0.245421 0.409405 0.105 Uiso 0.25 1 calc R U P C 2
H5A H 1.238950 -0.227839 0.372888 0.105 Uiso 0.25 1 calc R U P C 2
H5C H 1.354417 -0.150136 0.441008 0.105 Uiso 0.25 1 calc R U P C 2
C36A C 1.3094(15) -0.2115(13) 0.3913(11) 0.092(2) Uani 0.75 1 d . . P C 1
H20A H 1.244215 -0.163828 0.415396 0.137 Uiso 0.75 1 calc R U P C 1
H20C H 1.368340 -0.228115 0.428055 0.137 Uiso 0.75 1 calc R U P C 1
H20B H 1.230652 -0.262128 0.355976 0.137 Uiso 0.75 1 calc R U P C 1
C37B C 1.527(6) -0.2552(19) 0.3184(15) 0.0699(18) Uani 0.25 1 d D U P C 2
H11A H 1.445476 -0.301165 0.279716 0.105 Uiso 0.25 1 calc R U P C 2
H11B H 1.563111 -0.276066 0.356140 0.105 Uiso 0.25 1 calc R U P C 2
H11C H 1.627778 -0.240678 0.297431 0.105 Uiso 0.25 1 calc R U P C 2
C37A C 1.5207(19) -0.2636(8) 0.2940(6) 0.092(2) Uani 0.75 1 d . . P C 1
H12A H 1.425739 -0.304007 0.258490 0.137 Uiso 0.75 1 calc R U P C 1
H12B H 1.575893 -0.293597 0.321512 0.137 Uiso 0.75 1 calc R U P C 1
H12C H 1.605095 -0.244110 0.268119 0.137 Uiso 0.75 1 calc R U P C 1
C38 C 0.1182(6) 0.5159(3) 0.1871(2) 0.0298(11) Uani 1 1 d . . . . .
C39 C 0.1867(6) 0.5463(3) 0.2604(2) 0.0350(12) Uani 1 1 d . . . . .
H00W H 0.307741 0.554040 0.273157 0.042 Uiso 1 1 calc R U . . .
C40 C 0.0810(6) 0.5657(3) 0.3154(2) 0.0343(12) Uani 1 1 d . . . . .
H012 H 0.131003 0.588414 0.365205 0.041 Uiso 1 1 calc R U . . .
C41 C -0.0972(6) 0.5522(3) 0.2983(3) 0.0352(12) Uani 1 1 d . . . . .
C42 C -0.1668(6) 0.5169(3) 0.2248(2) 0.0352(12) Uani 1 1 d . . . . .
H00Y H -0.288011 0.504330 0.211736 0.042 Uiso 1 1 calc R U . . .
C43 C -0.0603(6) 0.5001(3) 0.1706(2) 0.0356(12) Uani 1 1 d . . . . .
H015 H -0.110405 0.477124 0.120808 0.043 Uiso 1 1 calc R U . . .
C44 C -0.2083(6) 0.5778(3) 0.3576(2) 0.0342(12) Uani 1 1 d . . . . .
C45 C -0.1654(6) 0.6588(3) 0.4168(2) 0.0376(12) Uani 1 1 d . . . . .
H014 H -0.061920 0.695255 0.420004 0.045 Uiso 1 1 calc R U . . .
C46 C -0.2726(6) 0.6872(3) 0.4717(2) 0.0344(12) Uani 1 1 d . . . . .
C47 C -0.4244(6) 0.6312(3) 0.4673(2) 0.0285(11) Uani 1 1 d . . . . .
C48 C -0.4660(6) 0.5474(3) 0.4088(2) 0.0301(11) Uani 1 1 d . . . . .
C49 C -0.3577(6) 0.5239(3) 0.3541(2) 0.0319(11) Uani 1 1 d . . . . .
H016 H -0.387619 0.469377 0.313376 0.038 Uiso 1 1 calc R U . . .
C50 C -0.2372(6) 0.7716(3) 0.5318(3) 0.0383(12) Uani 1 1 d . . . . .
H010 H -0.136973 0.810331 0.535204 0.046 Uiso 1 1 calc R U . . .
C51 C -0.3430(7) 0.7968(3) 0.5833(3) 0.0413(13) Uani 1 1 d . . . . .
H00X H -0.315434 0.852981 0.622227 0.050 Uiso 1 1 calc R U . . .
C52 C -0.4958(6) 0.7414(3) 0.5811(2) 0.0352(12) Uani 1 1 d . . . . .
C53 C -0.5353(6) 0.6576(3) 0.5224(2) 0.0305(11) Uani 1 1 d . . . . .
C54 C -0.6828(6) 0.6009(3) 0.5201(2) 0.0289(11) Uani 1 1 d . . . . .
C55 C -0.7161(6) 0.5159(3) 0.4620(2) 0.0309(11) Uani 1 1 d . . . . .
H009 H -0.812445 0.476157 0.460746 0.037 Uiso 1 1 calc R U . . .
C56 C -0.6141(6) 0.4906(3) 0.4086(2) 0.0332(11) Uani 1 1 d . . . . .
H00F H -0.641327 0.433949 0.370294 0.040 Uiso 1 1 calc R U . . .
C57 C -0.6050(7) 0.7645(3) 0.6351(2) 0.0400(13) Uani 1 1 d . . . . .
H01C H -0.578375 0.820324 0.674569 0.048 Uiso 1 1 calc R U . . .
C58 C -0.7513(6) 0.7091(3) 0.6336(2) 0.0345(12) Uani 1 1 d . . . . .
C59 C -0.7874(6) 0.6276(3) 0.5758(2) 0.0342(12) Uani 1 1 d . . . . .
H018 H -0.885926 0.588778 0.573973 0.041 Uiso 1 1 calc R U . . .
C60 C -0.8601(6) 0.7378(3) 0.6969(3) 0.0412(13) Uani 1 1 d . . . . .
C61 C -0.9092(7) 0.8285(3) 0.7104(3) 0.0518(14) Uani 1 1 d . . . . .
H01O H -0.971159 0.827221 0.665323 0.078 Uiso 1 1 calc R U . . .
H01M H -0.804822 0.871589 0.725198 0.078 Uiso 1 1 calc R U . . .
H01N H -0.983068 0.844645 0.749261 0.078 Uiso 1 1 calc R U . . .
C62 C -1.0276(7) 0.6753(3) 0.6821(3) 0.0519(14) Uani 1 1 d . . . . .
H01Q H -1.095184 0.698567 0.722649 0.078 Uiso 1 1 calc R U . . .
H01P H -1.000959 0.617692 0.677901 0.078 Uiso 1 1 calc R U . . .
H01R H -1.094018 0.669544 0.636438 0.078 Uiso 1 1 calc R U . . .
C63 C -0.7524(7) 0.7398(3) 0.7648(3) 0.0530(15) Uani 1 1 d . . . . .
H01L H -0.645954 0.780775 0.775689 0.080 Uiso 1 1 calc R U . . .
H01F H -0.724416 0.681077 0.755773 0.080 Uiso 1 1 calc R U . . .
H01I H -0.817834 0.758857 0.806462 0.080 Uiso 1 1 calc R U . . .

loop_
_atom_site_aniso_label
_atom_site_aniso_U_11
_atom_site_aniso_U_22
_atom_site_aniso_U_33
_atom_site_aniso_U_23
_atom_site_aniso_U_13
_atom_site_aniso_U_12
Ru1 0.0338(4) 0.0445(4) 0.0418(4) 0.0304(3) 0.0185(3) 0.0179(3)
O1 0.033(4) 0.046(4) 0.069(5) 0.024(3) 0.019(4) 0.012(3)
O2 0.0338(4) 0.0445(4) 0.0418(4) 0.0304(3) 0.0185(3) 0.0179(3)
N1 0.037(2) 0.033(2) 0.028(2) 0.0188(18) 0.0070(19) 0.0128(19)
N2 0.028(2) 0.036(2) 0.029(2) 0.0155(18) 0.0107(19) 0.0121(18)
C1 0.033(4) 0.046(4) 0.069(5) 0.024(3) 0.019(4) 0.012(3)
C2 0.029(3) 0.045(3) 0.031(3) 0.021(2) 0.017(2) 0.013(2)
C3 0.042(3) 0.048(3) 0.038(3) 0.025(3) 0.020(3) 0.022(3)
C4 0.049(3) 0.045(3) 0.041(3) 0.026(3) 0.017(3) 0.023(3)
C5 0.036(3) 0.044(3) 0.033(3) 0.023(2) 0.017(2) 0.019(2)
C6 0.031(3) 0.035(3) 0.036(3) 0.021(2) 0.009(2) 0.010(2)
C7 0.028(3) 0.031(3) 0.031(3) 0.020(2) 0.008(2) 0.009(2)
C8 0.033(3) 0.038(3) 0.034(3) 0.025(2) 0.011(2) 0.014(2)
C9 0.033(3) 0.039(3) 0.036(3) 0.026(2) 0.013(2) 0.009(2)
C10 0.029(3) 0.035(3) 0.029(3) 0.018(2) 0.009(2) 0.008(2)
C11 0.032(3) 0.041(3) 0.031(3) 0.021(2) 0.008(2) 0.013(2)
C12 0.040(3) 0.035(3) 0.028(3) 0.019(2) 0.020(2) 0.019(2)
C13 0.035(3) 0.038(3) 0.044(3) 0.024(2) 0.015(3) 0.009(2)
C14 0.033(3) 0.042(3) 0.038(3) 0.024(2) 0.014(2) 0.015(2)
C15 0.038(3) 0.032(3) 0.025(3) 0.015(2) 0.009(2) 0.009(2)
C16 0.043(3) 0.031(3) 0.032(3) 0.017(2) 0.011(2) 0.009(2)
C17 0.038(3) 0.041(3) 0.030(3) 0.017(2) 0.007(2) 0.012(3)
C18 0.042(3) 0.029(3) 0.029(3) 0.014(2) 0.013(2) 0.008(2)
C19 0.040(3) 0.036(3) 0.041(3) 0.025(2) 0.021(3) 0.015(2)
C20 0.034(3) 0.030(3) 0.035(3) 0.015(2) 0.011(2) 0.016(2)
C21 0.047(3) 0.027(3) 0.026(3) 0.013(2) 0.015(2) 0.018(2)
C22 0.036(3) 0.030(3) 0.039(3) 0.017(2) 0.013(2) 0.013(2)
C23 0.039(3) 0.036(3) 0.030(3) 0.014(2) 0.008(2) 0.011(2)
C24 0.040(3) 0.033(3) 0.049(3) 0.021(2) 0.012(3) 0.009(2)
C25 0.038(3) 0.037(3) 0.052(3) 0.020(3) 0.002(3) 0.011(3)
C26 0.052(4) 0.034(3) 0.036(3) 0.017(2) 0.005(3) 0.014(3)
C27 0.050(4) 0.026(3) 0.037(3) 0.014(2) 0.013(3) 0.017(2)
C28 0.051(4) 0.029(3) 0.038(3) 0.020(2) 0.010(3) 0.010(3)
C29 0.052(4) 0.038(3) 0.056(3) 0.031(3) 0.022(3) 0.016(3)
C30 0.042(3) 0.035(3) 0.050(3) 0.024(3) 0.009(3) 0.005(3)
C31 0.053(4) 0.045(3) 0.064(4) 0.030(3) -0.008(3) 0.009(3)
C32 0.066(4) 0.043(3) 0.053(4) 0.030(3) -0.005(3) 0.007(3)
C33 0.065(4) 0.044(3) 0.059(4) 0.035(3) 0.007(3) 0.006(3)
C34 0.085(5) 0.068(4) 0.067(4) 0.045(3) -0.017(4) -0.001(4)
C35A 0.095(5) 0.120(5) 0.101(5) 0.092(5) -0.009(5) 0.018(4)
C35B 0.085(5) 0.068(4) 0.067(4) 0.045(3) -0.017(4) -0.001(4)
C36B 0.085(5) 0.068(4) 0.067(4) 0.045(3) -0.017(4) -0.001(4)
C36A 0.095(5) 0.120(5) 0.101(5) 0.092(5) -0.009(5) 0.018(4)
C37B 0.085(5) 0.068(4) 0.067(4) 0.045(3) -0.017(4) -0.001(4)
C37A 0.095(5) 0.120(5) 0.101(5) 0.092(5) -0.009(5) 0.018(4)
C38 0.035(3) 0.036(3) 0.030(3) 0.021(2) 0.014(2) 0.017(2)
C39 0.031(3) 0.049(3) 0.037(3) 0.026(2) 0.010(2) 0.015(2)
C40 0.034(3) 0.053(3) 0.028(3) 0.025(2) 0.010(2) 0.016(2)
C41 0.038(3) 0.044(3) 0.037(3) 0.027(2) 0.016(3) 0.016(2)
C42 0.035(3) 0.044(3) 0.040(3) 0.027(2) 0.014(3) 0.013(2)
C43 0.038(3) 0.052(3) 0.026(3) 0.021(2) 0.010(2) 0.017(3)
C44 0.036(3) 0.048(3) 0.030(3) 0.025(3) 0.010(2) 0.016(3)
C45 0.037(3) 0.050(3) 0.035(3) 0.026(3) 0.009(3) 0.007(3)
C46 0.040(3) 0.044(3) 0.031(3) 0.025(3) 0.010(2) 0.012(3)
C47 0.033(3) 0.035(3) 0.029(3) 0.022(2) 0.010(2) 0.013(2)
C48 0.033(3) 0.038(3) 0.027(3) 0.020(2) 0.008(2) 0.011(2)
C49 0.036(3) 0.037(3) 0.029(3) 0.018(2) 0.009(2) 0.009(2)
C50 0.041(3) 0.042(3) 0.039(3) 0.023(3) 0.015(3) 0.006(3)
C51 0.049(3) 0.034(3) 0.035(3) 0.008(2) 0.009(3) -0.001(3)
C52 0.041(3) 0.042(3) 0.027(3) 0.016(2) 0.009(2) 0.010(3)
C53 0.036(3) 0.037(3) 0.027(3) 0.019(2) 0.007(2) 0.009(2)
C54 0.030(3) 0.035(3) 0.024(3) 0.013(2) 0.004(2) 0.008(2)
C55 0.026(3) 0.040(3) 0.032(3) 0.019(2) 0.006(2) 0.004(2)
C56 0.035(3) 0.037(3) 0.030(3) 0.014(2) 0.009(2) 0.009(2)
C57 0.051(4) 0.043(3) 0.029(3) 0.014(2) 0.015(3) 0.014(3)
C58 0.034(3) 0.046(3) 0.032(3) 0.021(3) 0.010(2) 0.015(3)
C59 0.034(3) 0.044(3) 0.030(3) 0.019(2) 0.011(2) 0.009(2)
C60 0.040(3) 0.052(3) 0.033(3) 0.015(2) 0.018(3) 0.013(3)
C61 0.045(3) 0.056(4) 0.046(3) 0.009(3) 0.017(3) 0.009(3)
C62 0.051(4) 0.061(4) 0.041(3) 0.013(3) 0.031(3) 0.009(3)
C63 0.057(4) 0.070(4) 0.036(3) 0.022(3) 0.019(3) 0.013(3)

loop_
_atom_type_symbol
_atom_type_description
_atom_type_scat_dispersion_real
_atom_type_scat_dispersion_imag
_atom_type_scat_source
C C 0.0033 0.0016 'International Tables Vol C Tables 4.2.6.8 and 6.1.1.4'
H H 0.0000 0.0000 'International Tables Vol C Tables 4.2.6.8 and 6.1.1.4'
N N 0.0061 0.0033 'International Tables Vol C Tables 4.2.6.8 and 6.1.1.4'
O O 0.0106 0.0060 'International Tables Vol C Tables 4.2.6.8 and 6.1.1.4'
Ru Ru -1.2594 0.8363 'International Tables Vol C Tables 4.2.6.8 and 6.1.1.4'

loop_
_exptl_crystal_face_index_h
_exptl_crystal_face_index_k
_exptl_crystal_face_index_l
_exptl_crystal_face_perp_dist
11 3 -9 0.0639
1 22 -3 0.0212
2 -22 1 0.0085
1 13 15 0.0229
-3 -20 20 0.0095
-1 -12 -16 0.0027
-11 7 -1 0.0836

loop_
_geom_angle_atom_site_label_1
_geom_angle_atom_site_label_2
_geom_angle_atom_site_label_3
_geom_angle
_geom_angle_site_symmetry_1
_geom_angle_site_symmetry_3
_geom_angle_publ_flag
O2 Ru1 O2 180.0 2_665 . ?
N1 Ru1 O2 91.5(3) . . ?
N1 Ru1 O2 88.5(3) 2_665 . ?
N1 Ru1 O2 91.5(3) 2_665 2_665 ?
N1 Ru1 O2 88.5(3) . 2_665 ?
N1 Ru1 N1 180.0 . 2_665 ?
N1 Ru1 N2 89.93(12) . . ?
N1 Ru1 N2 89.93(12) 2_665 2_665 ?
N1 Ru1 N2 90.07(12) 2_665 . ?
N1 Ru1 N2 90.07(12) . 2_665 ?
N2 Ru1 O2 88.4(3) 2_665 . ?
N2 Ru1 O2 88.4(3) . 2_665 ?
N2 Ru1 O2 91.6(3) . . ?
N2 Ru1 O2 91.6(3) 2_665 2_665 ?
N2 Ru1 N2 180.00(12) . 2_665 ?
C1 Ru1 O2 7.0(7) 2_665 2_665 ?
C1 Ru1 O2 173.0(7) . 2_665 ?
C1 Ru1 N1 98.5(5) . . ?
C1 Ru1 N1 81.5(5) . 2_665 ?
C1 Ru1 N1 98.5(5) 2_665 2_665 ?
C1 Ru1 N1 81.5(5) 2_665 . ?
C1 Ru1 N2 91.2(5) 2_665 2_665 ?
C1 Ru1 N2 88.8(5) . 2_665 ?
C1 Ru1 N2 88.8(5) 2_665 . ?
C1 Ru1 N2 91.2(5) . . ?
C1 Ru1 C1 180.0(11) . 2_665 ?
C2 N1 Ru1 126.2(2) . . ?
C2 N1 C5 106.7(3) . . ?
C5 N1 Ru1 126.5(3) . . ?
C7 N2 Ru1 126.5(3) . . ?
C10 N2 Ru1 126.4(3) . . ?
C10 N2 C7 107.1(3) . . ?
O1 C1 Ru1 179.2(13) . . ?
N1 C2 C3 109.8(3) . . ?
N1 C2 C11 126.1(4) . 2_665 ?
C11 C2 C3 124.0(4) 2_665 . ?
C2 C3 H01E 126.5 . . ?
C4 C3 C2 106.9(4) . . ?
C4 C3 H01E 126.5 . . ?
C3 C4 H01B 126.4 . . ?
C3 C4 C5 107.2(4) . . ?
C5 C4 H01B 126.4 . . ?
N1 C5 C4 109.4(4) . . ?
N1 C5 C6 126.2(4) . . ?
C6 C5 C4 124.3(4) . . ?
C5 C6 C7 124.7(4) . . ?
C5 C6 C12 116.9(4) . . ?
C7 C6 C12 118.3(3) . . ?
N2 C7 C6 125.8(4) . . ?
N2 C7 C8 108.9(3) . . ?
C6 C7 C8 125.2(4) . . ?
C7 C8 H00G 126.3 . . ?
C9 C8 C7 107.5(4) . . ?
C9 C8 H00G 126.3 . . ?
C8 C9 H00B 126.2 . . ?
C8 C9 C10 107.7(4) . . ?
C10 C9 H00B 126.2 . . ?
N2 C10 C9 108.8(4) . . ?
N2 C10 C11 125.8(4) . . ?
C11 C10 C9 125.3(4) . . ?
C2 C11 C38 115.9(4) 2_665 . ?
C10 C11 C2 125.1(4) . 2_665 ?
C10 C11 C38 119.0(4) . . ?
C13 C12 C6 118.8(4) . . ?
C13 C12 C17 117.9(4) . . ?
C17 C12 C6 123.2(4) . . ?
C12 C13 H01D 119.5 . . ?
C12 C13 C14 121.0(4) . . ?
C14 C13 H01D 119.5 . . ?
C13 C14 H00M 119.3 . . ?
C15 C14 C13 121.4(4) . . ?
C15 C14 H00M 119.3 . . ?
C14 C15 C16 117.3(4) . . ?
C14 C15 C18 119.1(4) . . ?
C16 C15 C18 123.3(4) . . ?
C15 C16 H00P 119.4 . . ?
C17 C16 C15 121.2(4) . . ?
C17 C16 H00P 119.4 . . ?
C12 C17 H01A 119.5 . . ?
C16 C17 C12 121.0(4) . . ?
C16 C17 H01A 119.5 . . ?
C19 C18 C15 120.8(4) . . ?
C19 C18 C23 116.9(4) . . ?
C23 C18 C15 122.1(4) . . ?
C18 C19 H017 118.8 . . ?
C18 C19 C20 122.4(4) . . ?
C20 C19 H017 118.8 . . ?
C19 C20 C21 118.9(4) . . ?
C19 C20 C24 121.6(4) . . ?
C21 C20 C24 119.4(4) . . ?
C20 C21 C22 119.7(4) . . ?
C20 C21 C27 119.3(4) . . ?
C22 C21 C27 120.9(4) . . ?
C21 C22 C30 117.4(4) . . ?
C23 C22 C21 118.6(4) . . ?
C23 C22 C30 124.0(4) . . ?
C18 C23 H00S 118.5 . . ?
C22 C23 C18 123.0(4) . . ?
C22 C23 H00S 118.5 . . ?
C20 C24 H01G 119.7 . . ?
C25 C24 C20 120.5(4) . . ?
C25 C24 H01G 119.7 . . ?
C24 C25 H01H 119.2 . . ?
C24 C25 C26 121.5(5) . . ?
C26 C25 H01H 119.2 . . ?
C27 C26 C25 119.1(4) . . ?
C31 C26 C25 122.7(5) . . ?
C31 C26 C27 118.2(5) . . ?
C26 C27 C21 119.9(4) . . ?
C26 C27 C28 119.9(4) . . ?
C28 C27 C21 120.2(4) . . ?
C27 C28 C29 117.6(4) . . ?
C33 C28 C27 118.6(5) . . ?
C33 C28 C29 123.7(5) . . ?
C28 C29 H01J 118.9 . . ?
C30 C29 C28 122.2(5) . . ?
C30 C29 H01J 118.9 . . ?
C22 C30 H01K 119.4 . . ?
C29 C30 C22 121.3(5) . . ?
C29 C30 H01K 119.4 . . ?
C26 C31 H01T 118.5 . . ?
C32 C31 C26 122.9(5) . . ?
C32 C31 H01T 118.5 . . ?
C31 C32 C34 120.1(5) . . ?
C33 C32 C31 117.1(4) . . ?
C33 C32 C34 122.8(5) . . ?
C28 C33 H01S 118.4 . . ?
C32 C33 C28 123.2(5) . . ?
C32 C33 H01S 118.4 . . ?
C32 C34 C35B 113.7(9) . . ?
C32 C34 C36A 110.2(6) . . ?
C32 C34 C37A 104.2(5) . . ?
C35A C34 C32 109.9(5) . . ?
C35A C34 C36A 105.9(8) . . ?
C35A C34 C37A 117.1(8) . . ?
C36B C34 C32 120.1(18) . . ?
C36B C34 C35B 114.0(19) . . ?
C36B C34 C37B 101(3) . . ?
C36A C34 C37A 109.5(10) . . ?
C37B C34 C32 119.5(11) . . ?
C37B C34 C35B 82.9(17) . . ?
C34 C35A H1A 109.5 . . ?
C34 C35A H1C 109.5 . . ?
C34 C35A H1B 109.5 . . ?
H1A C35A H1C 109.5 . . ?
H1A C35A H1B 109.5 . . ?
H1C C35A H1B 109.5 . . ?
C34 C35B H3C 109.5 . . ?
C34 C35B H3B 109.5 . . ?
C34 C35B H3A 109.5 . . ?
H3C C35B H3B 109.5 . . ?
H3C C35B H3A 109.5 . . ?
H3B C35B H3A 109.5 . . ?
C34 C36B H5B 109.5 . . ?
C34 C36B H5A 109.5 . . ?
C34 C36B H5C 109.5 . . ?
H5B C36B H5A 109.5 . . ?
H5B C36B H5C 109.5 . . ?
H5A C36B H5C 109.5 . . ?
C34 C36A H20A 109.5 . . ?
C34 C36A H20C 109.5 . . ?
C34 C36A H20B 109.5 . . ?
H20A C36A H20C 109.5 . . ?
H20A C36A H20B 109.5 . . ?
H20C C36A H20B 109.5 . . ?
C34 C37B H11A 109.5 . . ?
C34 C37B H11B 109.5 . . ?
C34 C37B H11C 109.5 . . ?
H11A C37B H11B 109.5 . . ?
H11A C37B H11C 109.5 . . ?
H11B C37B H11C 109.5 . . ?
C34 C37A H12A 109.5 . . ?
C34 C37A H12B 109.5 . . ?
C34 C37A H12C 109.5 . . ?
H12A C37A H12B 109.5 . . ?
H12A C37A H12C 109.5 . . ?
H12B C37A H12C 109.5 . . ?
C39 C38 C11 121.0(4) . . ?
C39 C38 C43 117.4(4) . . ?
C43 C38 C11 121.4(4) . . ?
C38 C39 H00W 119.4 . . ?
C38 C39 C40 121.2(4) . . ?
C40 C39 H00W 119.4 . . ?
C39 C40 H012 119.6 . . ?
C41 C40 C39 120.8(4) . . ?
C41 C40 H012 119.6 . . ?
C40 C41 C44 120.3(4) . . ?
C42 C41 C40 118.2(4) . . ?
C42 C41 C44 121.5(4) . . ?
C41 C42 H00Y 119.8 . . ?
C43 C42 C41 120.5(4) . . ?
C43 C42 H00Y 119.8 . . ?
C38 C43 H015 119.1 . . ?
C42 C43 C38 121.8(4) . . ?
C42 C43 H015 119.1 . . ?
C45 C44 C41 119.7(4) . . ?
C49 C44 C41 121.2(4) . . ?
C49 C44 C45 119.1(4) . . ?
C44 C45 H014 119.4 . . ?
C44 C45 C46 121.1(5) . . ?
C46 C45 H014 119.4 . . ?
C45 C46 C47 118.9(4) . . ?
C45 C46 C50 123.0(4) . . ?
C47 C46 C50 118.1(4) . . ?
C46 C47 C48 120.3(4) . . ?
C46 C47 C53 120.4(4) . . ?
C48 C47 C53 119.2(4) . . ?
C47 C48 C56 118.8(4) . . ?
C49 C48 C47 118.2(4) . . ?
C49 C48 C56 123.0(4) . . ?
C44 C49 C48 122.2(4) . . ?
C44 C49 H016 118.9 . . ?
C48 C49 H016 118.9 . . ?
C46 C50 H010 119.3 . . ?
C51 C50 C46 121.4(5) . . ?
C51 C50 H010 119.3 . . ?
C50 C51 H00X 119.0 . . ?
C50 C51 C52 121.9(4) . . ?
C52 C51 H00X 119.0 . . ?
C53 C52 C51 118.4(4) . . ?
C57 C52 C51 123.2(4) . . ?
C57 C52 C53 118.3(4) . . ?
C52 C53 C47 119.8(4) . . ?
C54 C53 C47 120.8(4) . . ?
C54 C53 C52 119.4(4) . . ?
C53 C54 C55 118.2(4) . . ?
C59 C54 C53 119.7(4) . . ?
C59 C54 C55 122.1(4) . . ?
C54 C55 H009 119.2 . . ?
C56 C55 C54 121.7(4) . . ?
C56 C55 H009 119.2 . . ?
C48 C56 H00F 119.4 . . ?
C55 C56 C48 121.3(4) . . ?
C55 C56 H00F 119.4 . . ?
C52 C57 H01C 118.5 . . ?
C58 C57 C52 122.9(4) . . ?
C58 C57 H01C 118.5 . . ?
C57 C58 C60 119.7(4) . . ?
C59 C58 C57 117.7(4) . . ?
C59 C58 C60 122.6(4) . . ?
C54 C59 H018 119.0 . . ?
C58 C59 C54 121.9(4) . . ?
C58 C59 H018 119.0 . . ?
C61 C60 C58 110.4(4) . . ?
C62 C60 C58 112.9(4) . . ?
C62 C60 C61 107.2(4) . . ?
C63 C60 C58 107.5(4) . . ?
C63 C60 C61 110.4(4) . . ?
C63 C60 C62 108.5(4) . . ?
C60 C61 H01O 109.5 . . ?
C60 C61 H01M 109.5 . . ?
C60 C61 H01N 109.5 . . ?
H01O C61 H01M 109.5 . . ?
H01O C61 H01N 109.5 . . ?
H01M C61 H01N 109.5 . . ?
C60 C62 H01Q 109.5 . . ?
C60 C62 H01P 109.5 . . ?
C60 C62 H01R 109.5 . . ?
H01Q C62 H01P 109.5 . . ?
H01Q C62 H01R 109.5 . . ?
H01P C62 H01R 109.5 . . ?
C60 C63 H01L 109.5 . . ?
C60 C63 H01F 109.5 . . ?
C60 C63 H01I 109.5 . . ?
H01L C63 H01F 109.5 . . ?
H01L C63 H01I 109.5 . . ?
H01F C63 H01I 109.5 . . ?

loop_
_geom_bond_atom_site_label_1
_geom_bond_atom_site_label_2
_geom_bond_distance
_geom_bond_site_symmetry_2
_geom_bond_publ_flag
Ru1 O2 2.134(10) 2_665 ?
Ru1 O2 2.134(10) . ?
Ru1 N1 2.046(3) . ?
Ru1 N1 2.046(3) 2_665 ?
Ru1 N2 2.057(3) . ?
Ru1 N2 2.057(3) 2_665 ?
Ru1 C1 1.833(16) . ?
Ru1 C1 1.833(16) 2_665 ?
O1 C1 1.199(18) . ?
N1 C2 1.369(5) . ?
N1 C5 1.373(5) . ?
N2 C7 1.377(5) . ?
N2 C10 1.374(5) . ?
C2 C3 1.444(6) . ?
C2 C11 1.414(6) 2_665 ?
C3 H01E 0.9500 . ?
C3 C4 1.352(6) . ?
C4 H01B 0.9500 . ?
C4 C5 1.446(6) . ?
C5 C6 1.407(6) . ?
C6 C7 1.410(6) . ?
C6 C12 1.496(5) . ?
C7 C8 1.441(5) . ?
C8 H00G 0.9500 . ?
C8 C9 1.342(5) . ?
C9 H00B 0.9500 . ?
C9 C10 1.443(5) . ?
C10 C11 1.396(5) . ?
C11 C38 1.485(6) . ?
C12 C13 1.381(6) . ?
C12 C17 1.392(6) . ?
C13 H01D 0.9500 . ?
C13 C14 1.388(5) . ?
C14 H00M 0.9500 . ?
C14 C15 1.387(6) . ?
C15 C16 1.396(6) . ?
C15 C18 1.490(6) . ?
C16 H00P 0.9500 . ?
C16 C17 1.381(5) . ?
C17 H01A 0.9500 . ?
C18 C19 1.398(6) . ?
C18 C23 1.401(6) . ?
C19 H017 0.9500 . ?
C19 C20 1.399(6) . ?
C20 C21 1.413(6) . ?
C20 C24 1.424(6) . ?
C21 C22 1.419(6) . ?
C21 C27 1.428(6) . ?
C22 C23 1.391(6) . ?
C22 C30 1.439(6) . ?
C23 H00S 0.9500 . ?
C24 H01G 0.9500 . ?
C24 C25 1.361(6) . ?
C25 H01H 0.9500 . ?
C25 C26 1.415(6) . ?
C26 C27 1.412(7) . ?
C26 C31 1.402(6) . ?
C27 C28 1.412(6) . ?
C28 C29 1.436(7) . ?
C28 C33 1.387(6) . ?
C29 H01J 0.9500 . ?
C29 C30 1.356(6) . ?
C30 H01K 0.9500 . ?
C31 H01T 0.9500 . ?
C31 C32 1.387(7) . ?
C32 C33 1.385(7) . ?
C32 C34 1.528(7) . ?
C33 H01S 0.9500 . ?
C34 C35A 1.513(11) . ?
C34 C35B 1.70(3) . ?
C34 C36B 1.36(5) . ?
C34 C36A 1.586(16) . ?
C34 C37B 1.41(4) . ?
C34 C37A 1.614(14) . ?
C35A H1A 0.9800 . ?
C35A H1C 0.9800 . ?
C35A H1B 0.9800 . ?
C35B H3C 0.9800 . ?
C35B H3B 0.9800 . ?
C35B H3A 0.9800 . ?
C36B H5B 0.9800 . ?
C36B H5A 0.9800 . ?
C36B H5C 0.9800 . ?
C36A H20A 0.9800 . ?
C36A H20C 0.9800 . ?
C36A H20B 0.9800 . ?
C37B H11A 0.9800 . ?
C37B H11B 0.9800 . ?
C37B H11C 0.9800 . ?
C37A H12A 0.9800 . ?
C37A H12B 0.9800 . ?
C37A H12C 0.9800 . ?
C38 C39 1.391(6) . ?
C38 C43 1.393(6) . ?
C39 H00W 0.9500 . ?
C39 C40 1.393(6) . ?
C40 H012 0.9500 . ?
C40 C41 1.393(6) . ?
C41 C42 1.393(6) . ?
C41 C44 1.486(6) . ?
C42 H00Y 0.9500 . ?
C42 C43 1.386(6) . ?
C43 H015 0.9500 . ?
C44 C45 1.398(6) . ?
C44 C49 1.389(6) . ?
C45 H014 0.9500 . ?
C45 C46 1.406(6) . ?
C46 C47 1.418(6) . ?
C46 C50 1.438(6) . ?
C47 C48 1.421(6) . ?
C47 C53 1.426(6) . ?
C48 C49 1.402(6) . ?
C48 C56 1.428(6) . ?
C49 H016 0.9500 . ?
C50 H010 0.9500 . ?
C50 C51 1.346(6) . ?
C51 H00X 0.9500 . ?
C51 C52 1.430(6) . ?
C52 C53 1.421(6) . ?
C52 C57 1.398(6) . ?
C53 C54 1.409(6) . ?
C54 C55 1.429(6) . ?
C54 C59 1.400(6) . ?
C55 H009 0.9500 . ?
C55 C56 1.351(6) . ?
C56 H00F 0.9500 . ?
C57 H01C 0.9500 . ?
C57 C58 1.395(6) . ?
C58 C59 1.388(6) . ?
C58 C60 1.535(6) . ?
C59 H018 0.9500 . ?
C60 C61 1.531(6) . ?
C60 C62 1.531(7) . ?
C60 C63 1.527(7) . ?
C61 H01O 0.9800 . ?
C61 H01M 0.9800 . ?
C61 H01N 0.9800 . ?
C62 H01Q 0.9800 . ?
C62 H01P 0.9800 . ?
C62 H01R 0.9800 . ?
C63 H01L 0.9800 . ?
C63 H01F 0.9800 . ?
C63 H01I 0.9800 . ?

loop_
_geom_torsion_atom_site_label_1
_geom_torsion_atom_site_label_2
_geom_torsion_atom_site_label_3
_geom_torsion_atom_site_label_4
_geom_torsion
_geom_torsion_site_symmetry_1
_geom_torsion_site_symmetry_2
_geom_torsion_site_symmetry_3
_geom_torsion_site_symmetry_4
_geom_torsion_publ_flag
Ru1 N1 C2 C3 -171.9(3) . . . . ?
Ru1 N1 C2 C11 5.7(7) . . . 2_665 ?
Ru1 N1 C5 C4 171.9(3) . . . . ?
Ru1 N1 C5 C6 -6.3(7) . . . . ?
Ru1 N2 C7 C6 0.8(6) . . . . ?
Ru1 N2 C7 C8 178.5(3) . . . . ?
Ru1 N2 C10 C9 -179.0(3) . . . . ?
Ru1 N2 C10 C11 1.4(6) . . . . ?
N1 C2 C3 C4 0.0(6) . . . . ?
N1 C5 C6 C7 3.6(8) . . . . ?
N1 C5 C6 C12 -173.5(4) . . . . ?
N2 C7 C8 C9 1.3(5) . . . . ?
N2 C10 C11 C2 -0.5(8) . . . 2_665 ?
N2 C10 C11 C38 -178.3(4) . . . . ?
C2 N1 C5 C4 0.1(5) . . . . ?
C2 N1 C5 C6 -178.1(5) . . . . ?
C2 C3 C4 C5 0.0(6) . . . . ?
C2 C11 C38 C39 -108.7(5) 2_665 . . . ?
C2 C11 C38 C43 66.1(6) 2_665 . . . ?
C3 C4 C5 N1 -0.1(6) . . . . ?
C3 C4 C5 C6 178.2(5) . . . . ?
C4 C5 C6 C7 -174.4(4) . . . . ?
C4 C5 C6 C12 8.5(7) . . . . ?
C5 N1 C2 C3 0.0(5) . . . . ?
C5 N1 C2 C11 177.6(5) . . . 2_665 ?
C5 C6 C7 N2 -0.6(8) . . . . ?
C5 C6 C7 C8 -177.9(5) . . . . ?
C5 C6 C12 C13 60.7(6) . . . . ?
C5 C6 C12 C17 -120.3(5) . . . . ?
C6 C7 C8 C9 178.9(4) . . . . ?
C6 C12 C13 C14 176.0(4) . . . . ?
C6 C12 C17 C16 -176.0(4) . . . . ?
C7 N2 C10 C9 0.6(5) . . . . ?
C7 N2 C10 C11 -179.0(4) . . . . ?
C7 C6 C12 C13 -116.6(5) . . . . ?
C7 C6 C12 C17 62.4(6) . . . . ?
C7 C8 C9 C10 -0.9(5) . . . . ?
C8 C9 C10 N2 0.2(5) . . . . ?
C8 C9 C10 C11 179.8(4) . . . . ?
C9 C10 C11 C2 179.9(5) . . . 2_665 ?
C9 C10 C11 C38 2.1(7) . . . . ?
C10 N2 C7 C6 -178.8(4) . . . . ?
C10 N2 C7 C8 -1.1(5) . . . . ?
C10 C11 C38 C39 69.3(6) . . . . ?
C10 C11 C38 C43 -115.9(5) . . . . ?
C11 C2 C3 C4 -177.7(5) 2_665 . . . ?
C11 C38 C39 C40 170.9(4) . . . . ?
C11 C38 C43 C42 -172.6(4) . . . . ?
C12 C6 C7 N2 176.4(4) . . . . ?
C12 C6 C7 C8 -0.9(7) . . . . ?
C12 C13 C14 C15 0.3(7) . . . . ?
C13 C12 C17 C16 3.0(6) . . . . ?
C13 C14 C15 C16 2.5(6) . . . . ?
C13 C14 C15 C18 -171.6(4) . . . . ?
C14 C15 C16 C17 -2.6(6) . . . . ?
C14 C15 C18 C19 -17.8(6) . . . . ?
C14 C15 C18 C23 156.3(4) . . . . ?
C15 C16 C17 C12 -0.1(6) . . . . ?
C15 C18 C19 C20 167.7(4) . . . . ?
C15 C18 C23 C22 -168.1(4) . . . . ?
C16 C15 C18 C19 168.5(4) . . . . ?
C16 C15 C18 C23 -17.4(7) . . . . ?
C17 C12 C13 C14 -3.1(6) . . . . ?
C18 C15 C16 C17 171.2(4) . . . . ?
C18 C19 C20 C21 1.7(7) . . . . ?
C18 C19 C20 C24 -176.7(4) . . . . ?
C19 C18 C23 C22 6.2(7) . . . . ?
C19 C20 C21 C22 4.2(6) . . . . ?
C19 C20 C21 C27 -174.1(4) . . . . ?
C19 C20 C24 C25 174.6(4) . . . . ?
C20 C21 C22 C23 -4.7(7) . . . . ?
C20 C21 C22 C30 178.1(4) . . . . ?
C20 C21 C27 C26 -1.3(6) . . . . ?
C20 C21 C27 C28 176.9(4) . . . . ?
C20 C24 C25 C26 0.1(7) . . . . ?
C21 C20 C24 C25 -3.8(7) . . . . ?
C21 C22 C23 C18 -0.6(7) . . . . ?
C21 C22 C30 C29 4.9(7) . . . . ?
C21 C27 C28 C29 5.2(7) . . . . ?
C21 C27 C28 C33 -175.9(4) . . . . ?
C22 C21 C27 C26 -179.6(4) . . . . ?
C22 C21 C27 C28 -1.4(7) . . . . ?
C23 C18 C19 C20 -6.8(7) . . . . ?
C23 C22 C30 C29 -172.1(5) . . . . ?
C24 C20 C21 C22 -177.4(4) . . . . ?
C24 C20 C21 C27 4.4(6) . . . . ?
C24 C25 C26 C27 3.0(7) . . . . ?
C24 C25 C26 C31 -175.8(5) . . . . ?
C25 C26 C27 C21 -2.3(7) . . . . ?
C25 C26 C27 C28 179.5(4) . . . . ?
C25 C26 C31 C32 178.5(5) . . . . ?
C26 C27 C28 C29 -176.6(4) . . . . ?
C26 C27 C28 C33 2.3(7) . . . . ?
C26 C31 C32 C33 1.6(8) . . . . ?
C26 C31 C32 C34 178.5(5) . . . . ?
C27 C21 C22 C23 173.5(4) . . . . ?
C27 C21 C22 C30 -3.6(6) . . . . ?
C27 C26 C31 C32 -0.3(8) . . . . ?
C27 C28 C29 C30 -4.1(7) . . . . ?
C27 C28 C33 C32 -1.0(8) . . . . ?
C28 C29 C30 C22 -1.0(7) . . . . ?
C29 C28 C33 C32 177.8(5) . . . . ?
C30 C22 C23 C18 176.3(4) . . . . ?
C31 C26 C27 C21 176.5(4) . . . . ?
C31 C26 C27 C28 -1.7(7) . . . . ?
C31 C32 C33 C28 -0.9(8) . . . . ?
C31 C32 C34 C35A 46.7(8) . . . . ?
C31 C32 C34 C35B 15.8(13) . . . . ?
C31 C32 C34 C36B 156(2) . . . . ?
C31 C32 C34 C36A 163.0(9) . . . . ?
C31 C32 C34 C37B -79.4(19) . . . . ?
C31 C32 C34 C37A -79.6(8) . . . . ?
C33 C28 C29 C30 177.1(5) . . . . ?
C33 C32 C34 C35A -136.6(7) . . . . ?
C33 C32 C34 C35B -167.4(11) . . . . ?
C33 C32 C34 C36B -27(3) . . . . ?
C33 C32 C34 C36A -20.2(11) . . . . ?
C33 C32 C34 C37B 97(2) . . . . ?
C33 C32 C34 C37A 97.2(8) . . . . ?
C34 C32 C33 C28 -177.7(5) . . . . ?
C38 C39 C40 C41 2.3(6) . . . . ?
C39 C38 C43 C42 2.4(6) . . . . ?
C39 C40 C41 C42 1.4(6) . . . . ?
C39 C40 C41 C44 -176.5(4) . . . . ?
C40 C41 C42 C43 -3.2(6) . . . . ?
C40 C41 C44 C45 44.5(6) . . . . ?
C40 C41 C44 C49 -137.8(4) . . . . ?
C41 C42 C43 C38 1.2(6) . . . . ?
C41 C44 C45 C46 176.4(4) . . . . ?
C41 C44 C49 C48 -178.9(4) . . . . ?
C42 C41 C44 C45 -133.4(4) . . . . ?
C42 C41 C44 C49 44.4(6) . . . . ?
C43 C38 C39 C40 -4.2(6) . . . . ?
C44 C41 C42 C43 174.8(4) . . . . ?
C44 C45 C46 C47 1.7(6) . . . . ?
C44 C45 C46 C50 -177.2(4) . . . . ?
C45 C44 C49 C48 -1.1(6) . . . . ?
C45 C46 C47 C48 0.6(6) . . . . ?
C45 C46 C47 C53 179.4(4) . . . . ?
C45 C46 C50 C51 179.8(4) . . . . ?
C46 C47 C48 C49 -3.0(6) . . . . ?
C46 C47 C48 C56 176.1(4) . . . . ?
C46 C47 C53 C52 1.6(6) . . . . ?
C46 C47 C53 C54 -177.4(4) . . . . ?
C46 C50 C51 C52 -0.1(7) . . . . ?
C47 C46 C50 C51 0.9(6) . . . . ?
C47 C48 C49 C44 3.3(6) . . . . ?
C47 C48 C56 C55 1.5(6) . . . . ?
C47 C53 C54 C55 1.2(6) . . . . ?
C47 C53 C54 C59 178.5(4) . . . . ?
C48 C47 C53 C52 -179.6(4) . . . . ?
C48 C47 C53 C54 1.3(6) . . . . ?
C49 C44 C45 C46 -1.5(6) . . . . ?
C49 C48 C56 C55 -179.4(4) . . . . ?
C50 C46 C47 C48 179.6(4) . . . . ?
C50 C46 C47 C53 -1.7(6) . . . . ?
C50 C51 C52 C53 0.0(7) . . . . ?
C50 C51 C52 C57 177.6(4) . . . . ?
C51 C52 C53 C47 -0.7(6) . . . . ?
C51 C52 C53 C54 178.3(4) . . . . ?
C51 C52 C57 C58 -178.2(4) . . . . ?
C52 C53 C54 C55 -177.9(4) . . . . ?
C52 C53 C54 C59 -0.5(6) . . . . ?
C52 C57 C58 C59 0.4(6) . . . . ?
C52 C57 C58 C60 177.3(4) . . . . ?
C53 C47 C48 C49 178.2(4) . . . . ?
C53 C47 C48 C56 -2.6(6) . . . . ?
C53 C52 C57 C58 -0.5(6) . . . . ?
C53 C54 C55 C56 -2.5(6) . . . . ?
C53 C54 C59 C58 0.5(6) . . . . ?
C54 C55 C56 C48 1.1(6) . . . . ?
C55 C54 C59 C58 177.7(4) . . . . ?
C56 C48 C49 C44 -175.8(4) . . . . ?
C57 C52 C53 C47 -178.5(4) . . . . ?
C57 C52 C53 C54 0.5(6) . . . . ?
C57 C58 C59 C54 -0.4(6) . . . . ?
C57 C58 C60 C61 52.6(6) . . . . ?
C57 C58 C60 C62 172.6(4) . . . . ?
C57 C58 C60 C63 -67.8(5) . . . . ?
C59 C54 C55 C56 -179.7(4) . . . . ?
C59 C58 C60 C61 -130.6(5) . . . . ?
C59 C58 C60 C62 -10.7(6) . . . . ?
C59 C58 C60 C63 108.9(5) . . . . ?
C60 C58 C59 C54 -177.2(4) . . . . ?
